data_2242328
loop_
_publ_author_name
'Zhai, Feng'
'Solomon, Joseph B.'
'Filatov, Alexander S.'
'Jordan, Richard F.'

_publ_section_title
;
 Crystal structure of 3-[(2-acetamidophenyl)imino]butan-2-one
;
_journal_coeditor_code LD2143
_journal_issue 2
_journal_name_full 'Acta Crystallographica Section E'
_journal_page_first 193
_journal_page_last 195
_journal_paper_doi 10.1107/S2056989018000749
_journal_volume 74
_journal_year 2018
_chemical_formula_iupac 'C12 H14 N2 O2'
_chemical_formula_moiety 'C12 H14 N2 O2'
_chemical_formula_sum 'C12 H14 N2 O2'
_chemical_formula_weight 218.25
_chemical_name_systematic
;
3-[(2-Acetamidophenyl)imino]butan-2-one
;
_space_group_crystal_system monoclinic
_space_group_IT_number 14
_space_group_name_Hall '-P 2ybc'
_space_group_name_H-M_alt 'P 1 21/c 1'
_symmetry_space_group_name_Hall '-P 2ybc'
_symmetry_space_group_name_H-M 'P 1 21/c 1'
_atom_sites_solution_hydrogens mixed
_atom_sites_solution_primary direct
_atom_sites_solution_secondary difmap
_audit_creation_method
;
Olex2 1.2
(compiled 2017.08.10 svn.r3458 for OlexSys, GUI svn.r5381)
;
_cell_angle_alpha 90
_cell_angle_beta 105.556(4)
_cell_angle_gamma 90
_cell_formula_units_Z 4
_cell_length_a 13.987(3)
_cell_length_b 7.7950(14)
_cell_length_c 10.3135(18)
_cell_measurement_reflns_used 9891
_cell_measurement_temperature 100(2)
_cell_measurement_theta_max 27.95
_cell_measurement_theta_min 3.02
_cell_volume 1083.3(4)
_computing_cell_refinement
;
SAINT (Bruker, 2015)
;
_computing_data_collection
;
APEX3 (Bruker, 2015)
;
_computing_data_reduction
;
SAINT (Bruker, 2015)
;
_computing_molecular_graphics
;
<i>OLEX2</i> (Dolomanov <i>et al.</i>,  2009)
;
_computing_publication_material
;
publCIF (Westrip, 2010)
;
_computing_structure_refinement
;
SHELXL2017 (Sheldrick, 2015b)
;
_computing_structure_solution
;
SHELXT (Sheldrick, 2015a)
;
_diffrn_ambient_temperature 100(2)
_diffrn_detector_area_resol_mean 10.4167
_diffrn_measured_fraction_theta_full 0.999
_diffrn_measured_fraction_theta_max 0.998
_diffrn_measurement_device_type 'Bruker D8 Venture'
_diffrn_measurement_method 'omega and phi scans'
_diffrn_radiation_monochromator mirrors
_diffrn_radiation_type MoK\a
_diffrn_radiation_wavelength 0.71073
_diffrn_reflns_av_R_equivalents 0.0450
_diffrn_reflns_limit_h_max 18
_diffrn_reflns_limit_h_min -18
_diffrn_reflns_limit_k_max 10
_diffrn_reflns_limit_k_min -10
_diffrn_reflns_limit_l_max 13
_diffrn_reflns_limit_l_min -13
_diffrn_reflns_number 25254
_diffrn_reflns_theta_full 25.242
_diffrn_reflns_theta_max 27.953
_diffrn_reflns_theta_min 3.019
_diffrn_standards_number 0
_exptl_absorpt_coefficient_mu 0.093
_exptl_absorpt_correction_T_max 0.7456
_exptl_absorpt_correction_T_min 0.6916
_exptl_absorpt_correction_type multi-scan
_exptl_absorpt_process_details
;
(SADABS; Bruker, 2015)
;
_exptl_crystal_colour yellow
_exptl_crystal_density_diffrn 1.338
_exptl_crystal_description prism
_exptl_crystal_F_000 464
_exptl_crystal_size_max 0.24
_exptl_crystal_size_mid 0.18
_exptl_crystal_size_min 0.12
_refine_diff_density_max 0.381
_refine_diff_density_min -0.161
_refine_ls_extinction_method none
_refine_ls_goodness_of_fit_ref 1.057
_refine_ls_hydrogen_treatment mixed
_refine_ls_matrix_type full
_refine_ls_number_parameters 152
_refine_ls_number_reflns 2600
_refine_ls_number_restraints 0
_refine_ls_restrained_S_all 1.057
_refine_ls_R_factor_all 0.0456
_refine_ls_R_factor_gt 0.0382
_refine_ls_shift/su_max 0.000
_refine_ls_shift/su_mean 0.000
_refine_ls_structure_factor_coef Fsqd
_refine_ls_weighting_details 'w=1/[\s^2^(Fo^2^)+(0.0487P)^2^+0.4447P] where P=(Fo^2^+2Fc^2^)/3'
_refine_ls_weighting_scheme calc
_refine_ls_wR_factor_gt 0.0975
_refine_ls_wR_factor_ref 0.1026
_reflns_number_gt 2238
_reflns_number_total 2600
_reflns_threshold_expression 'I > 2\s(I)'
_cod_data_source_file ld2143sup1.cif
_cod_data_source_block I
_cod_original_cell_volume 1083.3(3)
_cod_database_code 2242328
_shelx_space_group_comment
;
The symmetry employed for this shelxl refinement is uniquely defined
by the following loop, which should always be used as a source of
symmetry information in preference to the above space-group names.
They are only intended as comments.
;
_shelx_estimated_absorpt_t_min 0.978
_shelx_estimated_absorpt_t_max 0.989

loop_
_space_group_symop_operation_xyz
'x, y, z'
'-x, y+1/2, -z+1/2'
'-x, -y, -z'
'x, -y-1/2, z-1/2'

loop_
_atom_site_type_symbol
_atom_site_label
_atom_site_fract_x
_atom_site_fract_y
_atom_site_fract_z
_atom_site_U_iso_or_equiv
_atom_site_adp_type
_atom_site_calc_flag
_atom_site_occupancy
N N1 0.25794(6) -0.00837(12) 0.18433(9) 0.0135(2) Uani d 1
N N2 0.13175(7) 0.12269(12) -0.04210(9) 0.0152(2) Uani d 1
H H2 0.1258(11) 0.1242(19) 0.0383(16) 0.025(4) Uiso d 1
O O1 0.34355(6) 0.09306(11) 0.52268(8) 0.0226(2) Uani d 1
O O2 0.05883(7) 0.20570(12) -0.25772(8) 0.0254(2) Uani d 1
C C1 0.19297(8) -0.05200(15) 0.41627(11) 0.0186(2) Uani d 1
H H1A 0.199647 -0.175214 0.401962 0.028 Uiso calc 1
H H1B 0.139946 -0.004880 0.342575 0.028 Uiso calc 1
H H1C 0.176645 -0.033654 0.501886 0.028 Uiso calc 1
C C2 0.28862(8) 0.03613(14) 0.41993(10) 0.0154(2) Uani d 1
C C3 0.31963(8) 0.04845(13) 0.29018(10) 0.0137(2) Uani d 1
C C4 0.41926(8) 0.12803(15) 0.30273(11) 0.0190(2) Uani d 1
H H4A 0.471461 0.045455 0.343678 0.029 Uiso calc 1
H H4B 0.426448 0.230613 0.359472 0.029 Uiso calc 1
H H4C 0.425014 0.160061 0.213243 0.029 Uiso calc 1
C C5 0.28445(8) -0.02162(14) 0.06164(10) 0.0136(2) Uani d 1
C C6 0.36956(8) -0.10852(14) 0.05394(11) 0.0155(2) Uani d 1
H H6 0.413667 -0.152562 0.133672 0.019 Uiso calc 1
C C7 0.39089(8) -0.13174(15) -0.06887(11) 0.0173(2) Uani d 1
H H7 0.448663 -0.192741 -0.073564 0.021 Uiso calc 1
C C8 0.32711(8) -0.06509(15) -0.18428(11) 0.0181(2) Uani d 1
H H8 0.342227 -0.078164 -0.268210 0.022 Uiso calc 1
C C9 0.24121(8) 0.02072(15) -0.17894(11) 0.0169(2) Uani d 1
H H9 0.198150 0.066045 -0.258987 0.020 Uiso calc 1
C C10 0.21796(8) 0.04058(13) -0.05641(10) 0.0137(2) Uani d 1
C C11 0.05744(8) 0.19599(14) -0.13980(11) 0.0169(2) Uani d 1
C C12 -0.02681(8) 0.26801(16) -0.09199(11) 0.0197(2) Uani d 1
H H12A -0.036247 0.389215 -0.117457 0.030 Uiso calc 1
H H12B -0.011413 0.257572 0.006139 0.030 Uiso calc 1
H H12C -0.087703 0.204217 -0.133482 0.030 Uiso calc 1

loop_
_atom_site_aniso_label
_atom_site_aniso_U_11
_atom_site_aniso_U_22
_atom_site_aniso_U_33
_atom_site_aniso_U_12
_atom_site_aniso_U_13
_atom_site_aniso_U_23
N1 0.0143(4) 0.0147(4) 0.0114(4) 0.0018(3) 0.0033(3) 0.0017(3)
N2 0.0165(4) 0.0185(5) 0.0103(4) 0.0018(4) 0.0031(3) 0.0008(3)
O1 0.0279(5) 0.0259(5) 0.0124(4) -0.0038(3) 0.0025(3) -0.0016(3)
O2 0.0289(5) 0.0336(5) 0.0115(4) 0.0096(4) 0.0016(3) 0.0008(3)
C1 0.0201(5) 0.0226(6) 0.0155(5) 0.0006(4) 0.0087(4) 0.0004(4)
C2 0.0190(5) 0.0144(5) 0.0126(5) 0.0030(4) 0.0039(4) 0.0013(4)
C3 0.0143(5) 0.0135(5) 0.0129(5) 0.0014(4) 0.0032(4) 0.0016(4)
C4 0.0169(5) 0.0237(6) 0.0162(5) -0.0045(4) 0.0039(4) -0.0019(4)
C5 0.0150(5) 0.0141(5) 0.0119(5) -0.0030(4) 0.0040(4) -0.0003(4)
C6 0.0148(5) 0.0174(5) 0.0136(5) -0.0001(4) 0.0026(4) 0.0016(4)
C7 0.0167(5) 0.0192(5) 0.0178(5) -0.0006(4) 0.0075(4) -0.0014(4)
C8 0.0226(6) 0.0202(6) 0.0136(5) -0.0028(4) 0.0086(4) -0.0016(4)
C9 0.0207(5) 0.0179(5) 0.0110(5) -0.0012(4) 0.0027(4) 0.0009(4)
C10 0.0142(5) 0.0132(5) 0.0129(5) -0.0018(4) 0.0023(4) -0.0007(4)
C11 0.0178(5) 0.0162(5) 0.0142(5) 0.0000(4) -0.0002(4) -0.0014(4)
C12 0.0172(5) 0.0232(6) 0.0165(5) 0.0030(4) 0.0006(4) -0.0003(4)

loop_
_atom_type_symbol
_atom_type_description
_atom_type_scat_dispersion_real
_atom_type_scat_dispersion_imag
_atom_type_scat_source
C C 0.0033 0.0016 'International Tables Vol C Tables 4.2.6.8 and 6.1.1.4'
H H 0.0000 0.0000 'International Tables Vol C Tables 4.2.6.8 and 6.1.1.4'
N N 0.0061 0.0033 'International Tables Vol C Tables 4.2.6.8 and 6.1.1.4'
O O 0.0106 0.0060 'International Tables Vol C Tables 4.2.6.8 and 6.1.1.4'

loop_
_geom_angle_atom_site_label_1
_geom_angle_atom_site_label_2
_geom_angle_atom_site_label_3
_geom_angle
C3 N1 C5 120.76(9)
C10 N2 H2 114.6(10)
C11 N2 H2 117.2(10)
C11 N2 C10 128.14(9)
H1A C1 H1B 109.5
H1A C1 H1C 109.5
H1B C1 H1C 109.5
C2 C1 H1A 109.5
C2 C1 H1B 109.5
C2 C1 H1C 109.5
O1 C2 C1 122.86(10)
O1 C2 C3 118.91(10)
C1 C2 C3 118.20(9)
N1 C3 C2 116.44(9)
N1 C3 C4 128.13(10)
C4 C3 C2 115.42(9)
C3 C4 H4A 109.5
C3 C4 H4B 109.5
C3 C4 H4C 109.5
H4A C4 H4B 109.5
H4A C4 H4C 109.5
H4B C4 H4C 109.5
C6 C5 N1 121.37(9)
C6 C5 C10 119.77(10)
C10 C5 N1 118.58(9)
C5 C6 H6 119.6
C7 C6 C5 120.81(10)
C7 C6 H6 119.6
C6 C7 H7 120.4
C8 C7 C6 119.29(10)
C8 C7 H7 120.4
C7 C8 H8 119.6
C7 C8 C9 120.79(10)
C9 C8 H8 119.6
C8 C9 H9 119.9
C8 C9 C10 120.23(10)
C10 C9 H9 119.9
C5 C10 N2 116.91(9)
C9 C10 N2 124.04(10)
C9 C10 C5 119.04(10)
N2 C11 C12 115.04(10)
O2 C11 N2 123.23(11)
O2 C11 C12 121.72(10)
C11 C12 H12A 109.5
C11 C12 H12B 109.5
C11 C12 H12C 109.5
H12A C12 H12B 109.5
H12A C12 H12C 109.5
H12B C12 H12C 109.5

loop_
_geom_bond_atom_site_label_1
_geom_bond_atom_site_label_2
_geom_bond_distance
N1 C3 1.2756(14)
N1 C5 1.4147(13)
N2 H2 0.855(15)
N2 C10 1.4074(14)
N2 C11 1.3640(14)
O1 C2 1.2138(13)
O2 C11 1.2239(14)
C1 H1A 0.9800
C1 H1B 0.9800
C1 H1C 0.9800
C1 C2 1.4954(15)
C2 C3 1.5164(14)
C3 C4 1.4990(15)
C4 H4A 0.9800
C4 H4B 0.9800
C4 H4C 0.9800
C5 C6 1.3904(15)
C5 C10 1.4053(15)
C6 H6 0.9500
C6 C7 1.3888(15)
C7 H7 0.9500
C7 C8 1.3831(16)
C8 H8 0.9500
C8 C9 1.3890(16)
C9 H9 0.9500
C9 C10 1.3955(15)
C11 C12 1.5029(16)
C12 H12A 0.9800
C12 H12B 0.9800
C12 H12C 0.9800

loop_
_geom_hbond_atom_site_label_D
_geom_hbond_atom_site_label_H
_geom_hbond_atom_site_label_A
_geom_hbond_site_symmetry_A
_geom_hbond_distance_DH
_geom_hbond_distance_HA
_geom_hbond_distance_DA
_geom_hbond_angle_DHA
_geom_hbond_publ_flag
C8 H8 O1 1_554 0.95 2.54 3.3286(14) 140.5 yes
C9 H9 O2 . 0.95 2.24 2.8523(15) 121.8 yes
C12 H12B O2 4_566 0.98 2.39 3.3387(15) 163.8 yes

loop_
_geom_torsion_atom_site_label_1
_geom_torsion_atom_site_label_2
_geom_torsion_atom_site_label_3
_geom_torsion_atom_site_label_4
_geom_torsion
N1 C5 C6 C7 175.13(10)
N1 C5 C10 N2 4.11(14)
N1 C5 C10 C9 -176.95(9)
O1 C2 C3 N1 -177.87(10)
O1 C2 C3 C4 1.57(15)
C1 C2 C3 N1 4.39(14)
C1 C2 C3 C4 -176.18(9)
C3 N1 C5 C6 53.03(15)
C3 N1 C5 C10 -133.09(11)
C5 N1 C3 C2 -172.41(9)
C5 N1 C3 C4 8.23(17)
C5 C6 C7 C8 0.95(17)
C6 C5 C10 N2 178.09(9)
C6 C5 C10 C9 -2.98(16)
C6 C7 C8 C9 -1.56(17)
C7 C8 C9 C10 -0.13(17)
C8 C9 C10 N2 -178.76(10)
C8 C9 C10 C5 2.40(16)
C10 N2 C11 O2 -3.18(18)
C10 N2 C11 C12 177.87(10)
C10 C5 C6 C7 1.33(16)
C11 N2 C10 C5 178.73(10)
C11 N2 C10 C9 -0.15(18)

_cod_database_fobs_code 2242328
